data_2239921
loop_
_publ_author_name
'Chicha, Hakima'
'Rakib, El Mostapha'
'Chigr, Mohamed'
'Saadi, Mohamed'
'El Ammari, Lahcen'

_publ_section_title
;
 Crystal structure of
 <i>N</i>-(1-allyl-3-chloro-1<i>H</i>-indazol-5-yl)-4-methylbenzenesulfonamide
;
_journal_coeditor_code TK5336
_journal_issue 9
_journal_name_full 'Acta Crystallographica Section E'
_journal_page_first o1041
_journal_page_last o1042
_journal_paper_doi 10.1107/S1600536814018194
_journal_volume 70
_journal_year 2014
_chemical_formula_iupac 'C17 H16 Cl N3 O2 S'
_chemical_formula_moiety 'C17 H16 Cl N3 O2 S'
_chemical_formula_sum 'C17 H16 Cl N3 O2 S'
_chemical_formula_weight 361.84
_chemical_melting_point 394
_chemical_name_systematic
;
<i>N</i>-(1-Allyl-3-chloro-1<i>H</i>-indazol-5-yl)-4-methylbenzenesulfonamide
;
_space_group_IT_number 60
_symmetry_cell_setting orthorhombic
_symmetry_space_group_name_Hall '-P 2n 2ab'
_symmetry_space_group_name_H-M 'P b c n'
_atom_sites_solution_hydrogens geom
_atom_sites_solution_primary direct
_atom_sites_solution_secondary difmap
_audit_creation_method SHELXL-97
_cell_angle_alpha 90.00
_cell_angle_beta 90.00
_cell_angle_gamma 90.00
_cell_formula_units_Z 8
_cell_length_a 8.1736(12)
_cell_length_b 22.504(4)
_cell_length_c 19.279(3)
_cell_measurement_reflns_used 3621
_cell_measurement_temperature 296(2)
_cell_measurement_theta_max 26.37
_cell_measurement_theta_min 2.78
_cell_volume 3546.2(10)
_computing_cell_refinement 'SAINT (Bruker, 2009)'
_computing_data_collection 'APEX2 (Bruker, 2009)'
_computing_data_reduction 'SAINT (Bruker, 2009)'
_computing_molecular_graphics 'ORTEP-3 for Windows (Farrugia, 2012)'
_computing_publication_material 'PLATON (Spek, 2009) and publCIF (Westrip, 2010)'
_computing_structure_refinement 'SHELXL97 (Sheldrick, 2008)'
_computing_structure_solution 'SHELXS97 (Sheldrick, 2008)'
_diffrn_ambient_temperature 296(2)
_diffrn_measured_fraction_theta_full 0.999
_diffrn_measured_fraction_theta_max 0.999
_diffrn_measurement_device_type 'Bruker X8 APEX'
_diffrn_measurement_method '\f and \w scans'
_diffrn_radiation_monochromator graphite
_diffrn_radiation_source 'fine-focus sealed tube'
_diffrn_radiation_type MoK\a
_diffrn_radiation_wavelength 0.71073
_diffrn_reflns_av_R_equivalents 0.0510
_diffrn_reflns_av_sigmaI/netI 0.0392
_diffrn_reflns_limit_h_max 10
_diffrn_reflns_limit_h_min -9
_diffrn_reflns_limit_k_max 26
_diffrn_reflns_limit_k_min -28
_diffrn_reflns_limit_l_max 24
_diffrn_reflns_limit_l_min -22
_diffrn_reflns_number 18362
_diffrn_reflns_theta_full 26.37
_diffrn_reflns_theta_max 26.37
_diffrn_reflns_theta_min 2.78
_exptl_absorpt_coefficient_mu 0.347
_exptl_absorpt_correction_T_max 0.7466
_exptl_absorpt_correction_T_min 0.6934
_exptl_absorpt_correction_type multi-scan
_exptl_absorpt_process_details '(SADABS; Sheldrick, 2008)'
_exptl_crystal_colour colourless
_exptl_crystal_density_diffrn 1.355
_exptl_crystal_density_method 'not measured'
_exptl_crystal_description Block
_exptl_crystal_F_000 1504
_exptl_crystal_size_max 0.40
_exptl_crystal_size_mid 0.36
_exptl_crystal_size_min 0.31
_refine_diff_density_max 0.259
_refine_diff_density_min -0.259
_refine_ls_extinction_coef 0.0026(4)
_refine_ls_extinction_expression Fc^*^=kFc[1+0.001xFc^2^\l^3^/sin(2\q)]^-1/4^
_refine_ls_extinction_method 'SHELXL97 (Sheldrick, 2008)'
_refine_ls_goodness_of_fit_ref 1.019
_refine_ls_hydrogen_treatment constr
_refine_ls_matrix_type full
_refine_ls_number_parameters 225
_refine_ls_number_reflns 3621
_refine_ls_number_restraints 4
_refine_ls_restrained_S_all 1.020
_refine_ls_R_factor_all 0.0786
_refine_ls_R_factor_gt 0.0430
_refine_ls_shift/su_max 0.000
_refine_ls_shift/su_mean 0.000
_refine_ls_structure_factor_coef Fsqd
_refine_ls_weighting_details 'calc w=1/[\s^2^(Fo^2^)+(0.0557P)^2^+0.7269P] where P=(Fo^2^+2Fc^2^)/3'
_refine_ls_weighting_scheme calc
_refine_ls_wR_factor_gt 0.1045
_refine_ls_wR_factor_ref 0.1230
_reflns_number_gt 2327
_reflns_number_total 3621
_reflns_threshold_expression I>2sigma(I)
_cod_data_source_file tk5336sup1.cif
_cod_data_source_block I
_cod_database_code 2239921
_cod_database_fobs_code 2239921

loop_
_symmetry_equiv_pos_as_xyz
'x, y, z'
'-x+1/2, -y+1/2, z+1/2'
'-x, y, -z+1/2'
'x+1/2, -y+1/2, -z'
'-x, -y, -z'
'x-1/2, y-1/2, -z-1/2'
'x, -y, z-1/2'
'-x-1/2, y-1/2, z'

loop_
_atom_site_type_symbol
_atom_site_label
_atom_site_fract_x
_atom_site_fract_y
_atom_site_fract_z
_atom_site_U_iso_or_equiv
_atom_site_adp_type
_atom_site_calc_flag
_atom_site_refinement_flags
_atom_site_occupancy
_atom_site_symmetry_multiplicity
_atom_site_disorder_assembly
_atom_site_disorder_group
C C1 0.8260(3) -0.03622(11) 0.08181(12) 0.0516(6) Uani d . 1 1 B .
C C2 0.8328(3) 0.02554(10) 0.06992(11) 0.0427(5) Uani d . 1 1 . .
C C3 0.9964(3) 0.04008(11) 0.08496(12) 0.0481(6) Uani d . 1 1 . .
C C4 1.0542(3) 0.09849(12) 0.07951(13) 0.0570(7) Uani d . 1 1 . .
H H4 1.1624 0.1081 0.0892 0.068 Uiso calc R 1 1 . .
C C5 0.9446(3) 0.14053(11) 0.05939(13) 0.0532(6) Uani d . 1 1 . .
H H5 0.9793 0.1798 0.0558 0.064 Uiso calc R 1 1 . .
C C6 0.7806(3) 0.12692(10) 0.04380(11) 0.0444(5) Uani d . 1 1 . .
C C7 0.7233(3) 0.06945(10) 0.04817(11) 0.0445(6) Uani d . 1 1 . .
H H7 0.6156 0.0602 0.0370 0.053 Uiso calc R 1 1 . .
C C8 0.6222(3) 0.22836(11) 0.14802(13) 0.0503(6) Uani d . 1 1 . .
C C9 0.6865(3) 0.19241(12) 0.19974(14) 0.0628(7) Uani d . 1 1 . .
H H9 0.6795 0.1513 0.1961 0.075 Uiso calc R 1 1 . .
C C10 0.7609(4) 0.21805(15) 0.25663(15) 0.0741(8) Uani d . 1 1 . .
H H10 0.8063 0.1939 0.2907 0.089 Uiso calc R 1 1 . .
C C11 0.7691(4) 0.27915(16) 0.26378(16) 0.0756(9) Uani d . 1 1 . .
C C12 0.7046(4) 0.31338(14) 0.21193(19) 0.0830(10) Uani d . 1 1 . .
H H12 0.7097 0.3545 0.2162 0.100 Uiso calc R 1 1 . .
C C13 0.6321(3) 0.28965(12) 0.15350(16) 0.0669(8) Uani d . 1 1 . .
H H13 0.5911 0.3141 0.1187 0.080 Uiso calc R 1 1 . .
C C14 0.8448(5) 0.3061(2) 0.32849(19) 0.1179(15) Uani d . 1 1 . .
H H14A 0.8818 0.2750 0.3586 0.177 Uiso calc R 1 1 . .
H H14B 0.7645 0.3298 0.3521 0.177 Uiso calc R 1 1 . .
H H14C 0.9358 0.3307 0.3156 0.177 Uiso calc R 1 1 . .
C C15 1.2392(3) -0.01960(14) 0.12649(15) 0.0755(9) Uani d D 1 1 . .
H H15A 1.3111 0.0081 0.1029 0.091 Uiso calc R 1 1 A 1
H H15B 1.2767 -0.0597 0.1172 0.091 Uiso calc R 1 1 A 1
C C16A 1.2386(8) -0.0080(6) 0.2012(2) 0.0902(19) Uani d PD 0.579(7) 1 B 1
H H16A 1.1739 -0.0334 0.2276 0.108 Uiso calc PR 0.579(7) 1 B 1
C C17A 1.3154(12) 0.0324(4) 0.2354(5) 0.120(2) Uani d PD 0.579(7) 1 B 1
H H17A 1.3823 0.0593 0.2122 0.144 Uiso calc PR 0.579(7) 1 B 1
H H17B 1.3039 0.0348 0.2833 0.144 Uiso calc PR 0.579(7) 1 B 1
C C16B 1.2961(13) -0.0101(9) 0.1975(3) 0.0902(19) Uani d PD 0.421(7) 1 B 2
H H16B 1.3979 -0.0238 0.2119 0.108 Uiso calc PR 0.421(7) 1 B 2
C C17B 1.2008(15) 0.0178(6) 0.2393(6) 0.120(2) Uani d PD 0.421(7) 1 B 2
H H17C 1.0994 0.0312 0.2241 0.144 Uiso calc PR 0.421(7) 1 B 2
H H17D 1.2333 0.0246 0.2849 0.144 Uiso calc PR 0.421(7) 1 B 2
N N1 1.0722(2) -0.01207(10) 0.10293(11) 0.0576(6) Uani d . 1 1 B .
N N2 0.9665(3) -0.05905(9) 0.10217(11) 0.0593(6) Uani d . 1 1 . .
N N3 0.6711(2) 0.17352(9) 0.02206(10) 0.0510(5) Uani d . 1 1 . .
H H3N 0.7140 0.2027 0.0059 0.061 Uiso d R 1 1 . .
O O1 0.4373(2) 0.24036(8) 0.03876(10) 0.0743(6) Uani d . 1 1 . .
O O2 0.44423(19) 0.14312(8) 0.09892(10) 0.0613(5) Uani d . 1 1 . .
S S1 0.52632(7) 0.19552(3) 0.07563(3) 0.0508(2) Uani d . 1 1 . .
Cl Cl1 0.65782(9) -0.08137(3) 0.07145(5) 0.0776(3) Uani d . 1 1 . .

loop_
_atom_site_aniso_label
_atom_site_aniso_U_11
_atom_site_aniso_U_22
_atom_site_aniso_U_33
_atom_site_aniso_U_12
_atom_site_aniso_U_13
_atom_site_aniso_U_23
C1 0.0444(14) 0.0511(15) 0.0591(16) 0.0037(11) -0.0066(12) -0.0015(11)
C2 0.0360(12) 0.0497(14) 0.0424(12) 0.0002(10) -0.0015(10) -0.0025(10)
C3 0.0361(13) 0.0595(15) 0.0486(14) 0.0021(11) -0.0009(10) -0.0027(11)
C4 0.0324(13) 0.0728(18) 0.0659(17) -0.0071(12) -0.0022(12) -0.0017(13)
C5 0.0449(14) 0.0543(15) 0.0605(15) -0.0097(12) 0.0030(12) 0.0020(11)
C6 0.0380(13) 0.0514(14) 0.0437(13) -0.0018(11) 0.0008(10) 0.0035(10)
C7 0.0326(12) 0.0537(15) 0.0471(13) -0.0013(10) -0.0013(10) -0.0012(10)
C8 0.0372(13) 0.0534(16) 0.0603(16) -0.0031(11) 0.0080(11) 0.0041(11)
C9 0.0652(18) 0.0606(17) 0.0625(17) -0.0024(14) 0.0008(14) 0.0087(13)
C10 0.0681(19) 0.099(2) 0.0556(17) -0.0019(18) 0.0005(15) 0.0061(16)
C11 0.0620(18) 0.102(3) 0.0632(19) -0.0170(18) 0.0130(16) -0.0167(17)
C12 0.094(2) 0.064(2) 0.090(2) -0.0176(18) 0.006(2) -0.0170(17)
C13 0.0691(18) 0.0497(16) 0.082(2) -0.0021(14) 0.0029(16) 0.0027(13)
C14 0.113(3) 0.162(4) 0.078(2) -0.028(3) 0.007(2) -0.041(2)
C15 0.0471(15) 0.094(2) 0.086(2) 0.0195(15) -0.0203(15) -0.0028(16)
C16A 0.051(5) 0.108(3) 0.112(3) 0.026(6) -0.053(3) -0.003(3)
C17A 0.125(7) 0.150(6) 0.085(4) -0.008(6) -0.019(5) -0.002(4)
C16B 0.051(5) 0.108(3) 0.112(3) 0.026(6) -0.053(3) -0.003(3)
C17B 0.125(7) 0.150(6) 0.085(4) -0.008(6) -0.019(5) -0.002(4)
N1 0.0400(11) 0.0674(15) 0.0655(14) 0.0090(11) -0.0081(10) -0.0028(11)
N2 0.0556(13) 0.0575(13) 0.0649(14) 0.0090(12) -0.0079(11) -0.0014(10)
N3 0.0487(12) 0.0504(12) 0.0540(12) -0.0004(9) 0.0008(10) 0.0125(9)
O1 0.0602(12) 0.0682(12) 0.0945(14) 0.0180(10) -0.0207(11) 0.0137(10)
O2 0.0408(9) 0.0583(11) 0.0848(12) -0.0107(8) 0.0069(9) 0.0003(9)
S1 0.0372(3) 0.0478(4) 0.0673(4) 0.0015(3) -0.0050(3) 0.0078(3)
Cl1 0.0639(5) 0.0553(4) 0.1137(7) -0.0094(3) -0.0186(4) 0.0066(4)

loop_
_atom_type_symbol
_atom_type_description
_atom_type_scat_dispersion_real
_atom_type_scat_dispersion_imag
_atom_type_scat_source
C C 0.0033 0.0016 'International Tables Vol C Tables 4.2.6.8 and 6.1.1.4'
H H 0.0000 0.0000 'International Tables Vol C Tables 4.2.6.8 and 6.1.1.4'
N N 0.0061 0.0033 'International Tables Vol C Tables 4.2.6.8 and 6.1.1.4'
O O 0.0106 0.0060 'International Tables Vol C Tables 4.2.6.8 and 6.1.1.4'
S S 0.1246 0.1234 'International Tables Vol C Tables 4.2.6.8 and 6.1.1.4'
Cl Cl 0.1484 0.1585 'International Tables Vol C Tables 4.2.6.8 and 6.1.1.4'

loop_
_geom_angle_atom_site_label_1
_geom_angle_atom_site_label_2
_geom_angle_atom_site_label_3
_geom_angle
N2 C1 C2 113.4(2)
N2 C1 Cl1 120.0(2)
C2 C1 Cl1 126.52(19)
C7 C2 C3 120.4(2)
C7 C2 C1 136.1(2)
C3 C2 C1 103.5(2)
N1 C3 C4 132.1(2)
N1 C3 C2 106.4(2)
C4 C3 C2 121.5(2)
C5 C4 C3 116.9(2)
C5 C4 H4 121.5
C3 C4 H4 121.5
C4 C5 C6 122.5(2)
C4 C5 H5 118.8
C6 C5 H5 118.8
C7 C6 C5 121.0(2)
C7 C6 N3 119.3(2)
C5 C6 N3 119.7(2)
C6 C7 C2 117.6(2)
C6 C7 H7 121.2
C2 C7 H7 121.2
C13 C8 C9 120.2(3)
C13 C8 S1 120.3(2)
C9 C8 S1 119.5(2)
C10 C9 C8 119.6(3)
C10 C9 H9 120.2
C8 C9 H9 120.2
C9 C10 C11 121.1(3)
C9 C10 H10 119.5
C11 C10 H10 119.5
C12 C11 C10 117.9(3)
C12 C11 C14 122.2(3)
C10 C11 C14 119.9(3)
C11 C12 C13 123.0(3)
C11 C12 H12 118.5
C13 C12 H12 118.5
C12 C13 C8 118.2(3)
C12 C13 H13 120.9
C8 C13 H13 120.9
C11 C14 H14A 109.5
C11 C14 H14B 109.5
H14A C14 H14B 109.5
C11 C14 H14C 109.5
H14A C14 H14C 109.5
H14B C14 H14C 109.5
N1 C15 C16B 125.2(5)
N1 C15 C16A 106.5(3)
C16B C15 C16A 18.8(5)
N1 C15 H15A 110.4
C16B C15 H15A 98.8
C16A C15 H15A 110.4
N1 C15 H15B 110.4
C16B C15 H15B 102.0
C16A C15 H15B 110.4
H15A C15 H15B 108.6
C17A C16A C15 128.9(8)
C17A C16A H16A 115.5
C15 C16A H16A 115.5
C16A C17A H17A 120.0
C16A C17A H17B 120.0
H17A C17A H17B 120.0
C17B C16B C15 117.8(10)
C17B C16B H16B 121.1
C15 C16B H16B 121.1
C16B C17B H17C 120.0
C16B C17B H17D 120.0
H17C C17B H17D 120.0
N2 N1 C3 111.97(18)
N2 N1 C15 120.6(2)
C3 N1 C15 127.2(2)
C1 N2 N1 104.6(2)
C6 N3 S1 118.87(15)
C6 N3 H3N 115.8
S1 N3 H3N 108.1
O2 S1 O1 119.90(11)
O2 S1 N3 106.65(10)
O1 S1 N3 105.41(11)
O2 S1 C8 107.81(11)
O1 S1 C8 108.85(12)
N3 S1 C8 107.64(10)

loop_
_geom_bond_atom_site_label_1
_geom_bond_atom_site_label_2
_geom_bond_distance
C1 N2 1.318(3)
C1 C2 1.410(3)
C1 Cl1 1.721(3)
C2 C7 1.398(3)
C2 C3 1.407(3)
C3 N1 1.371(3)
C3 C4 1.400(3)
C4 C5 1.359(3)
C4 H4 0.9300
C5 C6 1.407(3)
C5 H5 0.9300
C6 C7 1.378(3)
C6 N3 1.441(3)
C7 H7 0.9300
C8 C13 1.386(3)
C8 C9 1.387(3)
C8 S1 1.763(3)
C9 C10 1.381(4)
C9 H9 0.9300
C10 C11 1.384(4)
C10 H10 0.9300
C11 C12 1.368(5)
C11 C14 1.519(4)
C12 C13 1.380(4)
C12 H12 0.9300
C13 H13 0.9300
C14 H14A 0.9600
C14 H14B 0.9600
C14 H14C 0.9600
C15 N1 1.448(3)
C15 C16B 1.461(2)
C15 C16A 1.464(2)
C15 H15A 0.9700
C15 H15B 0.9700
C16A C17A 1.286(2)
C16A H16A 0.9300
C17A H17A 0.9300
C17A H17B 0.9300
C16B C17B 1.286(2)
C16B H16B 0.9300
C17B H17C 0.9300
C17B H17D 0.9300
N1 N2 1.366(3)
N3 S1 1.647(2)
N3 H3N 0.8060
O1 S1 1.4329(18)
O2 S1 1.4291(17)

loop_
_geom_hbond_atom_site_label_D
_geom_hbond_atom_site_label_H
_geom_hbond_atom_site_label_A
_geom_hbond_site_symmetry_A
_geom_hbond_distance_DH
_geom_hbond_distance_HA
_geom_hbond_distance_DA
_geom_hbond_angle_DHA
N3 H3N O1 4 0.81 2.39 3.140(3) 155.1
C4 H4 O2 1_655 0.93 2.44 3.364(3) 171.1
C5 H5 O1 4 0.93 2.58 3.282(3) 132.3
